data_7205681
loop_
_publ_author_name
'Meng, Jing-Xin'
'Lu, Ying'
'Li, Yang-Guang'
'Fu, Hai'
'Wang, En-Bo'

_publ_section_title
;
 Controllable self-assembly of four new metal--organic frameworks based
 on different phosphomolybdate clusters by altering the molar ratio of
 H3PO4 and Na2MoO4
;
_journal_issue 7
_journal_name_full CrystEngComm
_journal_page_first 2479
_journal_paper_doi 10.1039/c0ce00639d
_journal_volume 13
_journal_year 2011
_chemical_formula_sum 'C56 H57 Co Mo8 N16 O42 P V6'
_chemical_formula_weight 2789.24
_chemical_name_systematic
;
?
;
_space_group_IT_number 88
_symmetry_cell_setting tetragonal
_symmetry_space_group_name_Hall '-I 4ad'
_symmetry_space_group_name_H-M 'I 41/a :2'
_atom_sites_solution_hydrogens geom
_atom_sites_solution_primary direct
_atom_sites_solution_secondary difmap
_audit_creation_method SHELXL-97
_cell_angle_alpha 90.00
_cell_angle_beta 90.00
_cell_angle_gamma 90.00
_cell_formula_units_Z 4
_cell_length_a 22.841(3)
_cell_length_b 22.841(3)
_cell_length_c 15.503(3)
_cell_measurement_reflns_used 30393
_cell_measurement_temperature 150(2)
_cell_measurement_theta_max 24.99
_cell_measurement_theta_min 3.18
_cell_volume 8088(2)
_computing_structure_refinement 'SHELXL-97 (Sheldrick, 1997)'
_computing_structure_solution 'SHELXS-97 (Sheldrick, 1990)'
_diffrn_ambient_temperature 150(2)
_diffrn_detector_area_resol_mean 0.01
_diffrn_measured_fraction_theta_full 0.998
_diffrn_measured_fraction_theta_max 0.998
_diffrn_measurement_device_type 'Rigaku R-AXIS RAPID IP'
_diffrn_measurement_method Oscillation
_diffrn_radiation_monochromator graphite
_diffrn_radiation_source 'Rotation anode'
_diffrn_radiation_type MoK\a
_diffrn_radiation_wavelength 0.71073
_diffrn_reflns_av_R_equivalents 0.0388
_diffrn_reflns_av_sigmaI/netI 0.0208
_diffrn_reflns_limit_h_max 27
_diffrn_reflns_limit_h_min -27
_diffrn_reflns_limit_k_max 26
_diffrn_reflns_limit_k_min -27
_diffrn_reflns_limit_l_max 16
_diffrn_reflns_limit_l_min -18
_diffrn_reflns_number 30393
_diffrn_reflns_theta_full 24.99
_diffrn_reflns_theta_max 24.99
_diffrn_reflns_theta_min 3.18
_diffrn_standards_decay_% none
_diffrn_standards_interval_count 0
_diffrn_standards_interval_time 0
_diffrn_standards_number 0
_exptl_absorpt_coefficient_mu 2.175
_exptl_absorpt_correction_T_max 0.633
_exptl_absorpt_correction_T_min 0.599
_exptl_absorpt_correction_type multi-scan
_exptl_absorpt_process_details 'ABSCOR by T.Higashi 8 March, 1995'
_exptl_crystal_colour black
_exptl_crystal_density_diffrn 2.291
_exptl_crystal_density_method 'not measured'
_exptl_crystal_description block
_exptl_crystal_F_000 5428
_exptl_crystal_size_max 0.24
_exptl_crystal_size_mid 0.23
_exptl_crystal_size_min 0.21
_refine_diff_density_max 1.079
_refine_diff_density_min -0.578
_refine_diff_density_rms 0.098
_refine_ls_extinction_method none
_refine_ls_goodness_of_fit_ref 1.061
_refine_ls_hydrogen_treatment constr
_refine_ls_matrix_type full
_refine_ls_number_parameters 294
_refine_ls_number_reflns 3556
_refine_ls_number_restraints 1
_refine_ls_restrained_S_all 1.062
_refine_ls_R_factor_all 0.0358
_refine_ls_R_factor_gt 0.0293
_refine_ls_shift/su_max 0.002
_refine_ls_shift/su_mean 0.000
_refine_ls_structure_factor_coef Fsqd
_refine_ls_weighting_details 'calc w=1/[\s^2^(Fo^2^)+(0.0400P)^2^+40.6900P] where P=(Fo^2^+2Fc^2^)/3'
_refine_ls_weighting_scheme calc
_refine_ls_wR_factor_gt 0.0779
_refine_ls_wR_factor_ref 0.0811
_reflns_number_gt 3078
_reflns_number_total 3556
_reflns_threshold_expression >2sigma(I)
_cod_data_source_file c0ce00639d.txt
_cod_data_source_block 92a
_cod_depositor_comments
;
The following automatic conversions were performed:
'_symmetry_cell_setting' value 'Tetragonal' changed to 'tetragonal'
according to '/home/saulius/struct/CIF-dictionaries/cif_core.dic'
dictionary named 'cif_core.dic' version 2.4.1 from 2010-06-29.

Automatic conversion script
Id: cif_fix_enum 1555 2011-01-17 13:19:09Z saulius 
;
_cod_original_sg_symbol_H-M 'I 41/a'
_cod_database_code 7205681

loop_
_symmetry_equiv_pos_as_xyz
'x, y, z'
'-x+1/2, -y, z+1/2'
'-y+3/4, x+1/4, z+1/4'
'y+3/4, -x+3/4, z+3/4'
'x+1/2, y+1/2, z+1/2'
'-x+1, -y+1/2, z+1'
'-y+5/4, x+3/4, z+3/4'
'y+5/4, -x+5/4, z+5/4'
'-x, -y, -z'
'x-1/2, y, -z-1/2'
'y-3/4, -x-1/4, -z-1/4'
'-y-3/4, x-3/4, -z-3/4'
'-x+1/2, -y+1/2, -z+1/2'
'x, y+1/2, -z'
'y-1/4, -x+1/4, -z+1/4'
'-y-1/4, x-1/4, -z-1/4'

loop_
_atom_site_label
_atom_site_type_symbol
_atom_site_fract_x
_atom_site_fract_y
_atom_site_fract_z
_atom_site_U_iso_or_equiv
_atom_site_adp_type
_atom_site_occupancy
_atom_site_symmetry_multiplicity
_atom_site_calc_flag
_atom_site_refinement_flags
_atom_site_disorder_assembly
_atom_site_disorder_group
Mo1 Mo 0.472920(15) 0.862251(15) 0.27913(2) 0.01970(11) Uani 1 1 d . . .
Mo2 Mo 0.609800(15) 0.786201(15) 0.27913(2) 0.01955(11) Uani 1 1 d . . .
P1 P 0.5000 0.7500 0.1250 0.0164(4) Uani 1 4 d S . .
V1 V 0.57682(3) 0.88748(3) 0.13118(4) 0.01441(15) Uani 1 1 d . . .
V2 V 0.5000 0.7500 0.38308(6) 0.0176(2) Uani 1 2 d S . .
Co1 Co 0.5000 0.7500 0.6250 0.0185(2) Uani 1 4 d S . .
O1 O 0.52322(12) 0.91027(11) 0.22263(17) 0.0211(6) Uani 1 1 d . . .
O2 O 0.5000 0.7500 0.4881(2) 0.0242(9) Uani 1 2 d S . .
O3 O 0.62316(11) 0.85465(12) 0.22394(17) 0.0217(6) Uani 1 1 d . . .
O4 O 0.44828(13) 0.90681(13) 0.35812(18) 0.0263(6) Uani 1 1 d . . .
O5 O 0.53997(11) 0.82167(11) 0.34454(17) 0.0198(6) Uani 1 1 d . . .
O6 O 0.66037(13) 0.78876(13) 0.35803(18) 0.0275(7) Uani 1 1 d . . .
O7 O 0.56233(11) 0.71537(11) 0.32081(17) 0.0201(6) Uani 1 1 d . . .
O8 O 0.64181(12) 0.73756(12) 0.19922(17) 0.0220(6) Uani 1 1 d . . .
O9 O 0.41462(12) 0.86308(11) 0.20021(17) 0.0209(6) Uani 1 1 d . . .
O10 O 0.52663(11) 0.79791(11) 0.18183(16) 0.0179(6) Uani 1 1 d . . .
O11 O 0.61060(13) 0.94826(13) 0.11512(18) 0.0278(7) Uani 1 1 d . . .
N1 N 0.59228(16) 0.76175(16) 0.6253(2) 0.0272(8) Uani 1 1 d . . .
N2 N 0.67720(15) 0.79836(16) 0.5863(2) 0.0299(8) Uani 1 1 d . . .
N3 N 0.70862(17) 1.11599(16) 0.6488(3) 0.0332(9) Uani 1 1 d . . .
N4 N 0.7606(2) 1.1910(2) 0.6219(4) 0.0629(14) Uani 1 1 d U . .
C1 C 0.62246(19) 0.78543(19) 0.5620(3) 0.0289(10) Uani 1 1 d . . .
H1A H 0.6076 0.7923 0.5071 0.035 Uiso 1 1 calc R . .
C2 C 0.6297(2) 0.7589(2) 0.6939(3) 0.0343(10) Uani 1 1 d . . .
H2A H 0.6206 0.7434 0.7477 0.041 Uiso 1 1 calc R . .
C3 C 0.6825(2) 0.7823(2) 0.6716(3) 0.0397(12) Uani 1 1 d . . .
H3A H 0.7153 0.7865 0.7067 0.048 Uiso 1 1 calc R . .
C4 C 0.7181(2) 0.8361(2) 0.5396(3) 0.0349(11) Uani 1 1 d . . .
H4A H 0.7096 0.8347 0.4784 0.042 Uiso 1 1 calc R . .
H4B H 0.7578 0.8222 0.5483 0.042 Uiso 1 1 calc R . .
C5 C 0.71275(19) 0.89828(19) 0.5717(3) 0.0296(10) Uani 1 1 d . . .
C6 C 0.7599(2) 0.9277(2) 0.6059(3) 0.0335(10) Uani 1 1 d . . .
H6A H 0.7969 0.9108 0.6041 0.040 Uiso 1 1 calc R . .
C7 C 0.7527(2) 0.9827(2) 0.6432(3) 0.0354(11) Uani 1 1 d . . .
H7A H 0.7848 1.0023 0.6662 0.043 Uiso 1 1 calc R . .
C8 C 0.6980(2) 1.0081(2) 0.6461(3) 0.0314(10) Uani 1 1 d . . .
C9 C 0.6512(2) 0.9800(2) 0.6077(3) 0.0398(12) Uani 1 1 d . . .
H9A H 0.6146 0.9978 0.6069 0.048 Uiso 1 1 calc R . .
C10 C 0.6587(2) 0.9260(2) 0.5707(3) 0.0417(12) Uani 1 1 d . . .
H10A H 0.6270 0.9076 0.5444 0.050 Uiso 1 1 calc R . .
C11 C 0.6874(2) 1.0644(2) 0.6957(3) 0.0397(11) Uani 1 1 d . . .
H11A H 0.6458 1.0686 0.7066 0.048 Uiso 1 1 calc R . .
H11B H 0.7071 1.0621 0.7510 0.048 Uiso 1 1 calc R . .
C12 C 0.6898(3) 1.1355(2) 0.5710(4) 0.0542(15) Uani 1 1 d . . .
H12A H 0.6602 1.1203 0.5366 0.065 Uiso 1 1 calc R . .
C13 C 0.7257(4) 1.1839(3) 0.5548(4) 0.0686(19) Uani 1 1 d U . .
H13A H 0.7250 1.2071 0.5055 0.082 Uiso 1 1 calc R . .
C14 C 0.7504(2) 1.1505(3) 0.6778(5) 0.0561(15) Uani 1 1 d . . .
H14A H 0.7696 1.1463 0.7304 0.067 Uiso 1 1 calc R . .

loop_
_atom_site_aniso_label
_atom_site_aniso_U_11
_atom_site_aniso_U_22
_atom_site_aniso_U_33
_atom_site_aniso_U_23
_atom_site_aniso_U_13
_atom_site_aniso_U_12
Mo1 0.02235(19) 0.01967(18) 0.01707(19) -0.00137(13) 0.00011(13) 0.00101(13)
Mo2 0.01919(18) 0.02296(19) 0.01650(18) -0.00114(13) -0.00131(13) -0.00100(13)
P1 0.0181(6) 0.0181(6) 0.0129(9) 0.000 0.000 0.000
V1 0.0169(3) 0.0140(3) 0.0123(3) -0.0007(2) -0.0001(2) -0.0029(2)
V2 0.0198(5) 0.0209(5) 0.0122(4) 0.000 0.000 0.0010(4)
Co1 0.0216(3) 0.0216(3) 0.0122(5) 0.000 0.000 0.000
O1 0.0249(14) 0.0182(13) 0.0202(13) -0.0009(11) 0.0006(12) 0.0000(11)
O2 0.029(2) 0.028(2) 0.0154(19) 0.000 0.000 -0.0014(17)
O3 0.0197(14) 0.0242(14) 0.0212(14) 0.0021(12) -0.0007(11) -0.0022(11)
O4 0.0297(16) 0.0275(15) 0.0218(14) -0.0054(12) 0.0001(12) 0.0033(13)
O5 0.0225(14) 0.0222(14) 0.0146(13) -0.0016(11) -0.0019(11) -0.0016(11)
O6 0.0258(15) 0.0340(17) 0.0225(14) -0.0005(13) -0.0044(12) -0.0003(13)
O7 0.0204(14) 0.0230(14) 0.0169(13) -0.0009(11) 0.0019(11) 0.0000(11)
O8 0.0213(14) 0.0248(14) 0.0200(14) -0.0005(12) 0.0023(11) -0.0005(11)
O9 0.0223(14) 0.0206(14) 0.0198(13) 0.0028(11) -0.0002(11) 0.0015(11)
O10 0.0207(13) 0.0186(13) 0.0144(13) -0.0006(11) -0.0019(11) -0.0006(11)
O11 0.0347(17) 0.0228(15) 0.0258(15) -0.0023(12) 0.0007(13) -0.0082(13)
N1 0.0273(19) 0.032(2) 0.0223(18) -0.0029(16) 0.0016(15) -0.0007(16)
N2 0.0262(19) 0.030(2) 0.033(2) -0.0094(17) 0.0027(16) -0.0019(15)
N3 0.0279(19) 0.0273(19) 0.044(2) -0.0063(18) 0.0006(17) -0.0006(16)
N4 0.044(3) 0.054(3) 0.090(4) -0.003(3) 0.026(3) -0.006(2)
C1 0.029(2) 0.034(2) 0.024(2) -0.0081(19) 0.0003(18) -0.0035(18)
C2 0.033(2) 0.043(3) 0.027(2) 0.007(2) 0.0001(19) -0.004(2)
C3 0.033(3) 0.048(3) 0.038(3) 0.005(2) -0.009(2) -0.001(2)
C4 0.029(2) 0.039(3) 0.037(3) -0.008(2) 0.012(2) -0.009(2)
C5 0.029(2) 0.032(2) 0.028(2) -0.0016(19) 0.0041(19) -0.0024(19)
C6 0.029(2) 0.035(3) 0.037(3) -0.004(2) 0.002(2) 0.002(2)
C7 0.037(3) 0.037(3) 0.032(2) -0.004(2) -0.003(2) -0.006(2)
C8 0.036(3) 0.029(2) 0.029(2) 0.0021(19) 0.006(2) 0.0023(19)
C9 0.030(2) 0.035(3) 0.055(3) -0.001(2) 0.000(2) 0.002(2)
C10 0.028(2) 0.045(3) 0.053(3) -0.007(3) 0.000(2) -0.005(2)
C11 0.048(3) 0.037(3) 0.034(2) -0.001(2) 0.008(2) 0.000(2)
C12 0.074(4) 0.043(3) 0.046(3) 0.006(3) -0.004(3) 0.000(3)
C13 0.111(6) 0.036(3) 0.060(4) 0.019(3) 0.039(4) 0.021(3)
C14 0.037(3) 0.057(4) 0.075(4) -0.007(3) 0.001(3) -0.010(3)

loop_
_atom_type_symbol
_atom_type_description
_atom_type_scat_dispersion_real
_atom_type_scat_dispersion_imag
_atom_type_scat_source
C C 0.0033 0.0016 'International Tables Vol C Tables 4.2.6.8 and 6.1.1.4'
H H 0.0000 0.0000 'International Tables Vol C Tables 4.2.6.8 and 6.1.1.4'
N N 0.0061 0.0033 'International Tables Vol C Tables 4.2.6.8 and 6.1.1.4'
O O 0.0106 0.0060 'International Tables Vol C Tables 4.2.6.8 and 6.1.1.4'
V V 0.3005 0.5294 'International Tables Vol C Tables 4.2.6.8 and 6.1.1.4'
Co Co 0.3494 0.9721 'International Tables Vol C Tables 4.2.6.8 and 6.1.1.4'
P P 0.1023 0.0942 'International Tables Vol C Tables 4.2.6.8 and 6.1.1.4'
Mo Mo -1.6832 0.6857 'International Tables Vol C Tables 4.2.6.8 and 6.1.1.4'

loop_
_geom_angle_atom_site_label_1
_geom_angle_atom_site_label_2
_geom_angle_atom_site_label_3
_geom_angle
_geom_angle_site_symmetry_1
_geom_angle_site_symmetry_3
_geom_angle_publ_flag
O4 Mo1 O9 103.82(13) . . ?
O4 Mo1 O1 101.35(13) . . ?
O9 Mo1 O1 97.66(12) . . ?
O4 Mo1 O7 99.30(13) . 6_564 ?
O9 Mo1 O7 86.17(11) . 6_564 ?
O1 Mo1 O7 157.40(11) . 6_564 ?
O4 Mo1 O5 99.34(12) . . ?
O9 Mo1 O5 152.41(11) . . ?
O1 Mo1 O5 92.23(11) . . ?
O7 Mo1 O5 75.38(10) 6_564 . ?
O4 Mo1 O10 168.49(12) . . ?
O9 Mo1 O10 87.61(10) . . ?
O1 Mo1 O10 75.34(10) . . ?
O7 Mo1 O10 82.61(10) 6_564 . ?
O5 Mo1 O10 70.04(9) . . ?
O4 Mo1 V2 100.87(10) . . ?
O9 Mo1 V2 120.59(8) . . ?
O1 Mo1 V2 128.80(9) . . ?
O7 Mo1 V2 36.63(7) 6_564 . ?
O5 Mo1 V2 38.77(7) . . ?
O10 Mo1 V2 73.84(6) . . ?
O6 Mo2 O3 101.42(13) . . ?
O6 Mo2 O8 103.91(13) . . ?
O3 Mo2 O8 97.94(12) . . ?
O6 Mo2 O7 99.27(13) . . ?
O3 Mo2 O7 156.91(11) . . ?
O8 Mo2 O7 86.86(11) . . ?
O6 Mo2 O5 99.22(12) . . ?
O3 Mo2 O5 91.35(11) . . ?
O8 Mo2 O5 152.74(11) . . ?
O7 Mo2 O5 75.26(10) . . ?
O6 Mo2 O10 168.36(12) . . ?
O3 Mo2 O10 75.18(10) . . ?
O8 Mo2 O10 87.64(11) . . ?
O7 Mo2 O10 82.52(10) . . ?
O5 Mo2 O10 70.00(9) . . ?
O6 Mo2 V2 100.78(10) . . ?
O3 Mo2 V2 127.91(9) . . ?
O8 Mo2 V2 121.18(9) . . ?
O7 Mo2 V2 36.57(7) . . ?
O5 Mo2 V2 38.70(7) . . ?
O10 Mo2 V2 73.75(6) . . ?
O10 P1 O10 109.34(9) 6_564 12_766 ?
O10 P1 O10 109.73(19) 6_564 . ?
O10 P1 O10 109.34(9) 12_766 . ?
O10 P1 O10 109.34(9) 6_564 15_565 ?
O10 P1 O10 109.73(19) 12_766 15_565 ?
O10 P1 O10 109.34(9) . 15_565 ?
O11 V1 O9 103.07(13) . 15_565 ?
O11 V1 O8 102.79(14) . 12_766 ?
O9 V1 O8 86.34(11) 15_565 12_766 ?
O11 V1 O3 100.77(14) . . ?
O9 V1 O3 90.70(12) 15_565 . ?
O8 V1 O3 156.31(12) 12_766 . ?
O11 V1 O1 100.59(13) . . ?
O9 V1 O1 156.34(12) 15_565 . ?
O8 V1 O1 88.71(12) 12_766 . ?
O3 V1 O1 84.63(12) . . ?
O2 V2 O7 120.66(8) . 6_564 ?
O2 V2 O7 120.66(8) . . ?
O7 V2 O7 118.69(16) 6_564 . ?
O2 V2 O5 107.68(8) . 6_564 ?
O7 V2 O5 81.02(11) 6_564 6_564 ?
O7 V2 O5 81.17(11) . 6_564 ?
O2 V2 O5 107.68(8) . . ?
O7 V2 O5 81.17(11) 6_564 . ?
O7 V2 O5 81.02(11) . . ?
O5 V2 O5 144.64(16) 6_564 . ?
O2 V2 Mo1 121.424(16) . . ?
O7 V2 Mo1 40.28(8) 6_564 . ?
O7 V2 Mo1 103.37(8) . . ?
O5 V2 Mo1 116.05(8) 6_564 . ?
O5 V2 Mo1 40.91(8) . . ?
O2 V2 Mo1 121.424(17) . 6_564 ?
O7 V2 Mo1 103.37(8) 6_564 6_564 ?
O7 V2 Mo1 40.28(8) . 6_564 ?
O5 V2 Mo1 40.91(8) 6_564 6_564 ?
O5 V2 Mo1 116.05(8) . 6_564 ?
Mo1 V2 Mo1 117.15(3) . 6_564 ?
O2 V2 Mo2 121.394(16) . 6_564 ?
O7 V2 Mo2 40.22(8) 6_564 6_564 ?
O7 V2 Mo2 103.43(8) . 6_564 ?
O5 V2 Mo2 40.82(8) 6_564 6_564 ?
O5 V2 Mo2 116.13(8) . 6_564 ?
Mo1 V2 Mo2 77.754(17) . 6_564 ?
Mo1 V2 Mo2 70.666(16) 6_564 6_564 ?
O2 V2 Mo2 121.394(16) . . ?
O7 V2 Mo2 103.43(8) 6_564 . ?
O7 V2 Mo2 40.22(8) . . ?
O5 V2 Mo2 116.13(8) 6_564 . ?
O5 V2 Mo2 40.82(8) . . ?
Mo1 V2 Mo2 70.666(16) . . ?
Mo1 V2 Mo2 77.754(17) 6_564 . ?
Mo2 V2 Mo2 117.21(3) 6_564 . ?
O2 Co1 O2 180.000(1) 15_566 . ?
O2 Co1 N1 89.88(9) 15_566 6_564 ?
O2 Co1 N1 90.12(9) . 6_564 ?
O2 Co1 N1 89.88(9) 15_566 . ?
O2 Co1 N1 90.12(9) . . ?
N1 Co1 N1 179.75(18) 6_564 . ?
O2 Co1 N1 90.12(9) 15_566 12_767 ?
O2 Co1 N1 89.88(9) . 12_767 ?
N1 Co1 N1 90.000(1) 6_564 12_767 ?
N1 Co1 N1 90.000(1) . 12_767 ?
O2 Co1 N1 90.12(9) 15_566 15_566 ?
O2 Co1 N1 89.88(9) . 15_566 ?
N1 Co1 N1 90.000(1) 6_564 15_566 ?
N1 Co1 N1 90.000(1) . 15_566 ?
N1 Co1 N1 179.75(18) 12_767 15_566 ?
Mo1 O1 V1 126.09(14) . . ?
V2 O2 Co1 180.0 . . ?
Mo2 O3 V1 126.43(14) . . ?
V2 O5 Mo2 100.48(12) . . ?
V2 O5 Mo1 100.32(11) . . ?
Mo2 O5 Mo1 120.78(13) . . ?
V2 O7 Mo1 103.09(12) . 6_564 ?
V2 O7 Mo2 103.21(12) . . ?
Mo1 O7 Mo2 142.14(14) 6_564 . ?
Mo2 O8 V1 152.27(16) . 15_565 ?
Mo1 O9 V1 153.57(16) . 12_766 ?
P1 O10 Mo1 125.96(14) . . ?
P1 O10 Mo2 125.93(14) . . ?
Mo1 O10 Mo2 94.32(9) . . ?
C1 N1 C2 105.8(4) . . ?
C1 N1 Co1 124.8(3) . . ?
C2 N1 Co1 128.1(3) . . ?
C1 N2 C3 107.1(4) . . ?
C1 N2 C4 126.0(4) . . ?
C3 N2 C4 125.1(4) . . ?
C14 N3 C12 109.7(5) . . ?
C14 N3 C11 123.4(5) . . ?
C12 N3 C11 126.9(4) . . ?
C14 N4 C13 109.5(5) . . ?
N1 C1 N2 111.8(4) . . ?
N1 C1 H1A 124.1 . . ?
N2 C1 H1A 124.1 . . ?
C3 C2 N1 109.8(4) . . ?
C3 C2 H2A 125.1 . . ?
N1 C2 H2A 125.1 . . ?
C2 C3 N2 105.6(4) . . ?
C2 C3 H3A 127.2 . . ?
N2 C3 H3A 127.2 . . ?
N2 C4 C5 109.8(4) . . ?
N2 C4 H4A 109.7 . . ?
C5 C4 H4A 109.7 . . ?
N2 C4 H4B 109.7 . . ?
C5 C4 H4B 109.7 . . ?
H4A C4 H4B 108.2 . . ?
C6 C5 C10 118.5(4) . . ?
C6 C5 C4 121.6(4) . . ?
C10 C5 C4 119.9(4) . . ?
C5 C6 C7 120.6(4) . . ?
C5 C6 H6A 119.7 . . ?
C7 C6 H6A 119.7 . . ?
C8 C7 C6 120.0(4) . . ?
C8 C7 H7A 120.0 . . ?
C6 C7 H7A 120.0 . . ?
C7 C8 C9 119.5(4) . . ?
C7 C8 C11 121.1(4) . . ?
C9 C8 C11 119.3(4) . . ?
C10 C9 C8 120.1(5) . . ?
C10 C9 H9A 120.0 . . ?
C8 C9 H9A 120.0 . . ?
C9 C10 C5 121.1(5) . . ?
C9 C10 H10A 119.4 . . ?
C5 C10 H10A 119.4 . . ?
N3 C11 C8 112.2(4) . . ?
N3 C11 H11A 109.2 . . ?
C8 C11 H11A 109.2 . . ?
N3 C11 H11B 109.2 . . ?
C8 C11 H11B 109.2 . . ?
H11A C11 H11B 107.9 . . ?
N3 C12 C13 103.6(6) . . ?
N3 C12 H12A 128.2 . . ?
C13 C12 H12A 128.2 . . ?
N4 C13 C12 107.9(5) . . ?
N4 C13 H13A 126.0 . . ?
C12 C13 H13A 126.0 . . ?
N4 C14 N3 109.2(6) . . ?
N4 C14 H14A 125.4 . . ?
N3 C14 H14A 125.4 . . ?

loop_
_geom_bond_atom_site_label_1
_geom_bond_atom_site_label_2
_geom_bond_distance
_geom_bond_site_symmetry_2
_geom_bond_publ_flag
Mo1 O4 1.689(3) . ?
Mo1 O9 1.808(3) . ?
Mo1 O1 1.814(3) . ?
Mo1 O7 2.052(3) 6_564 ?
Mo1 O5 2.057(3) . ?
Mo1 O10 2.437(3) . ?
Mo1 V2 3.0908(7) . ?
Mo2 O6 1.683(3) . ?
Mo2 O3 1.808(3) . ?
Mo2 O8 1.818(3) . ?
Mo2 O7 2.052(3) . ?
Mo2 O5 2.056(3) . ?
Mo2 O10 2.440(3) . ?
Mo2 V2 3.0936(7) . ?
P1 O10 1.531(2) 6_564 ?
P1 O10 1.531(2) 12_766 ?
P1 O10 1.531(3) . ?
P1 O10 1.531(3) 15_565 ?
V1 O11 1.608(3) . ?
V1 O9 1.922(3) 15_565 ?
V1 O8 1.930(3) 12_766 ?
V1 O3 1.937(3) . ?
V1 O1 1.944(3) . ?
V2 O2 1.628(4) . ?
V2 O7 1.893(3) 6_564 ?
V2 O7 1.893(3) . ?
V2 O5 1.967(3) 6_564 ?
V2 O5 1.967(3) . ?
V2 Mo1 3.0908(7) 6_564 ?
V2 Mo2 3.0936(7) 6_564 ?
Co1 O2 2.122(4) 15_566 ?
Co1 O2 2.122(4) . ?
Co1 N1 2.125(4) 6_564 ?
Co1 N1 2.125(4) . ?
Co1 N1 2.125(4) 12_767 ?
Co1 N1 2.125(4) 15_566 ?
O7 Mo1 2.052(3) 6_564 ?
O8 V1 1.930(3) 15_565 ?
O9 V1 1.922(3) 12_766 ?
N1 C1 1.315(6) . ?
N1 C2 1.367(6) . ?
N2 C1 1.339(6) . ?
N2 C3 1.379(6) . ?
N2 C4 1.462(6) . ?
N3 C14 1.317(7) . ?
N3 C12 1.355(7) . ?
N3 C11 1.467(6) . ?
N4 C14 1.289(8) . ?
N4 C13 1.320(9) . ?
C1 H1A 0.9300 . ?
C2 C3 1.363(7) . ?
C2 H2A 0.9300 . ?
C3 H3A 0.9300 . ?
C4 C5 1.510(6) . ?
C4 H4A 0.9700 . ?
C4 H4B 0.9700 . ?
C5 C6 1.376(6) . ?
C5 C10 1.387(7) . ?
C6 C7 1.392(7) . ?
C6 H6A 0.9300 . ?
C7 C8 1.378(7) . ?
C7 H7A 0.9300 . ?
C8 C9 1.381(7) . ?
C8 C11 1.518(6) . ?
C9 C10 1.371(7) . ?
C9 H9A 0.9300 . ?
C10 H10A 0.9300 . ?
C11 H11A 0.9700 . ?
C11 H11B 0.9700 . ?
C12 C13 1.400(9) . ?
C12 H12A 0.9300 . ?
C13 H13A 0.9300 . ?
C14 H14A 0.9300 . ?
